data_7200605
loop_
_publ_author_name
'Zhao, Xia-Xia'
'Ma, Jian-Ping'
'Shen, Da-Zhong'
'Dong, Yu-Bin'
'Huang, Ru-Qi'

_publ_section_title
;
 Bird-like spiro-metallacyclic complexes based on a bent oxadiazole
 bridging ligand
;
_journal_issue 7
_journal_name_full CrystEngComm
_journal_page_first 1281
_journal_paper_doi 10.1039/b818753n
_journal_volume 11
_journal_year 2009
_chemical_formula_sum 'C44 H40 Cl2 Co N16 O3'
_chemical_formula_weight 970.75
_chemical_name_systematic
;
?
;
_space_group_IT_number 2
_symmetry_cell_setting triclinic
_symmetry_space_group_name_Hall '-P 1'
_symmetry_space_group_name_H-M 'P -1'
_atom_sites_solution_hydrogens geom
_atom_sites_solution_primary direct
_atom_sites_solution_secondary difmap
_audit_creation_method SHELXL-97
_cell_angle_alpha 91.563(3)
_cell_angle_beta 104.441(3)
_cell_angle_gamma 90.913(3)
_cell_formula_units_Z 1
_cell_length_a 9.215(2)
_cell_length_b 10.272(2)
_cell_length_c 12.167(3)
_cell_measurement_reflns_used 1380
_cell_measurement_temperature 298(2)
_cell_measurement_theta_max 25.445
_cell_measurement_theta_min 2.501
_cell_volume 1114.6(4)
_computing_cell_refinement 'Bruker SMART'
_computing_data_collection 'Bruker SMART'
_computing_data_reduction 'Bruker SAINT'
_computing_molecular_graphics 'Bruker SHELXTL'
_computing_publication_material 'Bruker SHELXTL'
_computing_structure_refinement 'SHELXL-97 (Sheldrick, 1997)'
_computing_structure_solution 'SHELXS-97 (Sheldrick, 1990)'
_diffrn_ambient_temperature 298(2)
_diffrn_measured_fraction_theta_full 0.985
_diffrn_measured_fraction_theta_max 0.985
_diffrn_measurement_device_type 'CCD area detector'
_diffrn_measurement_method 'phi and omega scans'
_diffrn_radiation_monochromator graphite
_diffrn_radiation_source 'fine-focus sealed tube'
_diffrn_radiation_type MoK\a
_diffrn_radiation_wavelength 0.71073
_diffrn_reflns_av_R_equivalents 0.0265
_diffrn_reflns_av_sigmaI/netI 0.0643
_diffrn_reflns_limit_h_max 10
_diffrn_reflns_limit_h_min -10
_diffrn_reflns_limit_k_max 12
_diffrn_reflns_limit_k_min -11
_diffrn_reflns_limit_l_max 10
_diffrn_reflns_limit_l_min -14
_diffrn_reflns_number 5693
_diffrn_reflns_theta_full 25.10
_diffrn_reflns_theta_max 25.10
_diffrn_reflns_theta_min 1.73
_exptl_absorpt_coefficient_mu 0.566
_exptl_absorpt_correction_T_max 0.9352
_exptl_absorpt_correction_T_min 0.7929
_exptl_absorpt_correction_type multi-scan
_exptl_absorpt_process_details sadabs
_exptl_crystal_colour red
_exptl_crystal_density_diffrn 1.446
_exptl_crystal_density_method 'not measured'
_exptl_crystal_description block
_exptl_crystal_F_000 501
_exptl_crystal_size_max 0.43
_exptl_crystal_size_mid 0.23
_exptl_crystal_size_min 0.12
_refine_diff_density_max 0.503
_refine_diff_density_min -0.254
_refine_diff_density_rms 0.070
_refine_ls_extinction_method none
_refine_ls_goodness_of_fit_ref 1.030
_refine_ls_hydrogen_treatment constr
_refine_ls_matrix_type full
_refine_ls_number_parameters 322
_refine_ls_number_reflns 3907
_refine_ls_number_restraints 4
_refine_ls_restrained_S_all 1.034
_refine_ls_R_factor_all 0.0669
_refine_ls_R_factor_gt 0.0519
_refine_ls_shift/su_max 0.001
_refine_ls_shift/su_mean 0.000
_refine_ls_structure_factor_coef Fsqd
_refine_ls_weighting_details 'calc w=1/[\s^2^(Fo^2^)+(0.0514P)^2^+0.4409P] where P=(Fo^2^+2Fc^2^)/3'
_refine_ls_weighting_scheme calc
_refine_ls_wR_factor_gt 0.1106
_refine_ls_wR_factor_ref 0.1186
_reflns_number_gt 3128
_reflns_number_total 3907
_reflns_threshold_expression >2sigma(I)
_cod_data_source_file b818753n.txt
_cod_data_source_block 60926cm
_cod_depositor_comments
;
The following automatic conversions were performed:
'_symmetry_cell_setting' value 'Triclinic' changed to 'triclinic'
according to '/home/saulius/struct/CIF-dictionaries/cif_core.dic'
dictionary named 'cif_core.dic' version 2.4.1 from 2010-06-29.

Automatic conversion script
Id: cif_fix_enum 1527 2010-12-29 10:47:43Z saulius 
;
_cod_original_sg_symbol_H-M P-1
_cod_database_code 7200605

loop_
_symmetry_equiv_pos_as_xyz
'x, y, z'
'-x, -y, -z'

loop_
_atom_site_label
_atom_site_type_symbol
_atom_site_fract_x
_atom_site_fract_y
_atom_site_fract_z
_atom_site_U_iso_or_equiv
_atom_site_adp_type
_atom_site_occupancy
_atom_site_symmetry_multiplicity
_atom_site_calc_flag
_atom_site_refinement_flags
_atom_site_disorder_assembly
_atom_site_disorder_group
Co1 Co 1.0000 1.0000 0.5000 0.01896(18) Uani 1 2 d S . .
N1 N 0.5263(3) 1.0283(2) 0.3392(2) 0.0221(6) Uani 1 1 d . . .
N2 N 0.5151(3) 0.9115(2) 0.3874(2) 0.0267(6) Uani 1 1 d . . .
N3 N 0.7574(3) 0.9834(2) 0.4262(2) 0.0218(6) Uani 1 1 d . . .
N4 N 0.4135(3) 0.7275(2) -0.1484(2) 0.0276(6) Uani 1 1 d . . .
N5 N 0.5213(3) 0.6295(3) -0.1434(2) 0.0299(7) Uani 1 1 d . . .
N6 N 1.0218(3) 0.6232(2) 0.3412(2) 0.0269(6) Uani 1 1 d . . .
N7 N 1.1253(3) 0.6845(3) 0.2970(3) 0.0451(9) Uani 1 1 d . . .
N8 N 1.0364(3) 0.8235(2) 0.4101(2) 0.0251(6) Uani 1 1 d . . .
C1 C 0.6571(4) 0.8901(3) 0.4390(3) 0.0251(7) Uani 1 1 d . . .
H1 H 0.6859 0.8163 0.4810 0.030 Uiso 1 1 calc R . .
C2 C 0.6697(3) 1.0687(3) 0.3626(3) 0.0217(7) Uani 1 1 d . . .
H2 H 0.7033 1.1458 0.3379 0.026 Uiso 1 1 calc R . .
C3 C 0.3920(3) 1.0887(3) 0.2711(3) 0.0236(7) Uani 1 1 d . . .
H3A H 0.4125 1.1812 0.2675 0.028 Uiso 1 1 calc R . .
H3B H 0.3116 1.0789 0.3089 0.028 Uiso 1 1 calc R . .
C4 C 0.3392(3) 1.0316(3) 0.1504(3) 0.0213(7) Uani 1 1 d . . .
C5 C 0.2174(4) 1.0873(3) 0.0761(3) 0.0291(8) Uani 1 1 d . . .
H5 H 0.1688 1.1559 0.1022 0.035 Uiso 1 1 calc R . .
C6 C 0.1673(4) 1.0423(3) -0.0361(3) 0.0320(8) Uani 1 1 d . . .
H6 H 0.0867 1.0814 -0.0845 0.038 Uiso 1 1 calc R . .
C7 C 0.2372(3) 0.9396(3) -0.0757(3) 0.0273(8) Uani 1 1 d . . .
H7 H 0.2039 0.9089 -0.1506 0.033 Uiso 1 1 calc R . .
C8 C 0.3583(3) 0.8827(3) -0.0022(3) 0.0209(7) Uani 1 1 d . . .
C9 C 0.4091(3) 0.9282(3) 0.1104(3) 0.0220(7) Uani 1 1 d . . .
H9 H 0.4899 0.8891 0.1587 0.026 Uiso 1 1 calc R . .
C10 C 0.4348(3) 0.7752(3) -0.0452(3) 0.0223(7) Uani 1 1 d . . .
C11 C 0.5968(4) 0.6270(3) -0.0388(3) 0.0241(7) Uani 1 1 d . . .
C12 C 0.7197(4) 0.5417(3) 0.0137(3) 0.0241(7) Uani 1 1 d . . .
C13 C 0.7678(4) 0.4457(3) -0.0526(3) 0.0289(8) Uani 1 1 d . . .
H13 H 0.7236 0.4366 -0.1300 0.035 Uiso 1 1 calc R . .
C14 C 0.8821(4) 0.3644(3) -0.0010(3) 0.0287(8) Uani 1 1 d . . .
H14 H 0.9150 0.3006 -0.0443 0.034 Uiso 1 1 calc R . .
C15 C 0.9473(4) 0.3776(3) 0.1138(3) 0.0289(8) Uani 1 1 d . . .
H15 H 1.0229 0.3216 0.1471 0.035 Uiso 1 1 calc R . .
C16 C 0.9022(4) 0.4731(3) 0.1810(3) 0.0249(7) Uani 1 1 d . . .
C17 C 0.7880(4) 0.5552(3) 0.1297(3) 0.0268(8) Uani 1 1 d . . .
H17 H 0.7568 0.6198 0.1731 0.032 Uiso 1 1 calc R . .
C18 C 0.9748(4) 0.4875(3) 0.3071(3) 0.0317(8) Uani 1 1 d . . .
H18A H 0.9043 0.4585 0.3492 0.038 Uiso 1 1 calc R . .
H18B H 1.0615 0.4324 0.3259 0.038 Uiso 1 1 calc R . .
C19 C 0.9719(4) 0.7068(3) 0.4080(3) 0.0261(7) Uani 1 1 d . . .
H19 H 0.9013 0.6861 0.4480 0.031 Uiso 1 1 calc R . .
C20 C 1.1295(4) 0.8039(3) 0.3419(3) 0.0401(10) Uani 1 1 d . . .
H20 H 1.1922 0.8696 0.3274 0.048 Uiso 1 1 calc R . .
O2 O 0.6899(7) 0.5557(6) 0.4971(5) 0.0561(16) Uani 0.50 1 d PD . .
O1 O 0.5490(2) 0.71567(19) 0.02971(18) 0.0242(5) Uani 1 1 d . . .
Cl1 Cl 1.03539(8) 1.13717(7) 0.34592(6) 0.0253(2) Uani 1 1 d . . .
C22 C 0.5994(13) 0.4939(17) 0.4049(12) 0.116(6) Uani 0.50 1 d PD . .
H22A H 0.6523 0.4353 0.3669 0.139 Uiso 0.50 1 d PR . .
H22B H 0.5555 0.5599 0.3534 0.139 Uiso 0.50 1 d PR . .
C23 C 0.478(2) 0.4277(17) 0.4412(15) 0.144(10) Uani 0.50 1 d PD . .
H23A H 0.4965 0.3360 0.4424 0.173 Uiso 0.50 1 d PR . .
H23B H 0.3806 0.4409 0.3915 0.173 Uiso 0.50 1 d PR . .
C25 C 0.6124(15) 0.5623(18) 0.5818(11) 0.091(6) Uani 0.50 1 d PD . .
H25A H 0.5840 0.6511 0.5887 0.109 Uiso 0.50 1 d PR . .
H25B H 0.6798 0.5399 0.6521 0.109 Uiso 0.50 1 d PR . .
C24 C 0.476(3) 0.479(3) 0.5587(19) 0.237(16) Uani 0.50 1 d PD . .
H24A H 0.4867 0.4096 0.6117 0.284 Uiso 0.50 1 d PR . .
H24B H 0.3872 0.5260 0.5603 0.284 Uiso 0.50 1 d PR . .

loop_
_atom_site_aniso_label
_atom_site_aniso_U_11
_atom_site_aniso_U_22
_atom_site_aniso_U_33
_atom_site_aniso_U_23
_atom_site_aniso_U_13
_atom_site_aniso_U_12
Co1 0.0184(3) 0.0193(3) 0.0187(3) -0.0004(3) 0.0037(3) 0.0021(2)
N1 0.0204(14) 0.0227(14) 0.0234(15) 0.0002(12) 0.0061(12) 0.0011(11)
N2 0.0261(16) 0.0260(15) 0.0286(16) 0.0054(13) 0.0076(13) -0.0005(12)
N3 0.0225(14) 0.0231(14) 0.0200(14) 0.0012(12) 0.0057(12) 0.0024(11)
N4 0.0321(16) 0.0240(15) 0.0264(16) 0.0011(13) 0.0065(13) 0.0008(12)
N5 0.0346(17) 0.0252(15) 0.0315(17) 0.0000(13) 0.0111(14) 0.0030(12)
N6 0.0282(16) 0.0221(14) 0.0301(16) -0.0040(13) 0.0073(13) 0.0029(12)
N7 0.044(2) 0.0371(18) 0.063(2) -0.0182(17) 0.0326(18) -0.0095(15)
N8 0.0265(15) 0.0224(15) 0.0261(15) -0.0041(12) 0.0065(13) 0.0009(12)
C1 0.0300(19) 0.0233(17) 0.0227(17) 0.0045(14) 0.0071(15) 0.0013(14)
C2 0.0204(17) 0.0223(17) 0.0222(17) -0.0012(14) 0.0052(14) -0.0003(13)
C3 0.0187(17) 0.0238(17) 0.0305(18) 0.0019(15) 0.0097(14) 0.0062(13)
C4 0.0170(16) 0.0227(17) 0.0249(17) 0.0021(14) 0.0062(14) 0.0014(13)
C5 0.0225(18) 0.0262(18) 0.037(2) 0.0006(16) 0.0040(16) 0.0097(14)
C6 0.0244(19) 0.0328(19) 0.035(2) 0.0049(17) -0.0009(16) 0.0090(15)
C7 0.0212(18) 0.0315(19) 0.0261(18) 0.0032(15) -0.0002(15) -0.0038(14)
C8 0.0183(16) 0.0189(16) 0.0263(17) 0.0043(14) 0.0065(14) 0.0001(12)
C9 0.0177(16) 0.0207(16) 0.0268(18) 0.0064(14) 0.0033(14) 0.0027(12)
C10 0.0185(16) 0.0220(17) 0.0258(18) 0.0046(14) 0.0041(14) 0.0002(13)
C11 0.0266(18) 0.0177(16) 0.0309(19) -0.0035(15) 0.0134(16) -0.0010(13)
C12 0.0248(18) 0.0168(16) 0.0338(19) 0.0015(15) 0.0129(15) -0.0012(13)
C13 0.0322(19) 0.0267(18) 0.0306(19) -0.0015(16) 0.0138(16) -0.0042(15)
C14 0.031(2) 0.0163(16) 0.044(2) -0.0044(16) 0.0201(17) 0.0024(14)
C15 0.0269(19) 0.0182(16) 0.045(2) 0.0005(16) 0.0148(17) 0.0033(14)
C16 0.0268(18) 0.0139(15) 0.036(2) 0.0039(15) 0.0113(15) 0.0014(13)
C17 0.0275(18) 0.0189(16) 0.038(2) -0.0032(15) 0.0165(16) 0.0038(14)
C18 0.034(2) 0.0199(17) 0.039(2) -0.0005(16) 0.0052(17) 0.0070(14)
C19 0.0319(19) 0.0243(17) 0.0235(18) 0.0032(15) 0.0089(15) 0.0054(14)
C20 0.042(2) 0.033(2) 0.052(2) -0.0119(19) 0.025(2) -0.0128(17)
O2 0.057(4) 0.070(4) 0.038(3) -0.003(3) 0.007(3) -0.027(3)
O1 0.0244(12) 0.0218(11) 0.0275(12) 0.0002(10) 0.0081(10) 0.0048(9)
Cl1 0.0243(4) 0.0293(4) 0.0222(4) 0.0059(3) 0.0050(3) 0.0030(3)
C22 0.063(8) 0.203(16) 0.077(9) -0.077(10) 0.020(7) -0.016(9)
C23 0.24(3) 0.117(15) 0.122(16) -0.076(13) 0.144(18) -0.083(17)
C25 0.100(11) 0.121(12) 0.064(8) 0.027(8) 0.039(8) 0.068(11)
C24 0.26(3) 0.23(3) 0.27(4) -0.16(3) 0.18(3) -0.14(2)

loop_
_atom_type_symbol
_atom_type_description
_atom_type_scat_dispersion_real
_atom_type_scat_dispersion_imag
_atom_type_scat_source
C C 0.0033 0.0016 'International Tables Vol C Tables 4.2.6.8 and 6.1.1.4'
H H 0.0000 0.0000 'International Tables Vol C Tables 4.2.6.8 and 6.1.1.4'
N N 0.0061 0.0033 'International Tables Vol C Tables 4.2.6.8 and 6.1.1.4'
O O 0.0106 0.0060 'International Tables Vol C Tables 4.2.6.8 and 6.1.1.4'
Co Co 0.3494 0.9721 'International Tables Vol C Tables 4.2.6.8 and 6.1.1.4'
Cl Cl 0.1484 0.1585 'International Tables Vol C Tables 4.2.6.8 and 6.1.1.4'

loop_
_geom_angle_atom_site_label_1
_geom_angle_atom_site_label_2
_geom_angle_atom_site_label_3
_geom_angle
_geom_angle_site_symmetry_1
_geom_angle_site_symmetry_3
_geom_angle_publ_flag
N8 Co1 N8 180.0 2_776 . ?
N8 Co1 N3 91.28(9) 2_776 2_776 ?
N8 Co1 N3 88.72(9) . 2_776 ?
N8 Co1 N3 88.72(9) 2_776 . ?
N8 Co1 N3 91.28(9) . . ?
N3 Co1 N3 180.00 2_776 . ?
N8 Co1 Cl1 92.11(7) 2_776 2_776 ?
N8 Co1 Cl1 87.89(7) . 2_776 ?
N3 Co1 Cl1 91.94(7) 2_776 2_776 ?
N3 Co1 Cl1 88.06(7) . 2_776 ?
N8 Co1 Cl1 87.89(7) 2_776 . ?
N8 Co1 Cl1 92.11(7) . . ?
N3 Co1 Cl1 88.06(7) 2_776 . ?
N3 Co1 Cl1 91.94(7) . . ?
Cl1 Co1 Cl1 180.00 2_776 . ?
C2 N1 N2 110.0(2) . . ?
C2 N1 C3 129.7(3) . . ?
N2 N1 C3 120.2(2) . . ?
C1 N2 N1 101.8(2) . . ?
C2 N3 C1 102.2(3) . . ?
C2 N3 Co1 127.8(2) . . ?
C1 N3 Co1 129.9(2) . . ?
C10 N4 N5 105.9(3) . . ?
C11 N5 N4 106.4(3) . . ?
C19 N6 N7 109.4(3) . . ?
C19 N6 C18 130.1(3) . . ?
N7 N6 C18 120.5(3) . . ?
C20 N7 N6 102.2(3) . . ?
C19 N8 C20 102.2(3) . . ?
C19 N8 Co1 128.6(2) . . ?
C20 N8 Co1 129.2(2) . . ?
N2 C1 N3 115.4(3) . . ?
N2 C1 H1 122.3 . . ?
N3 C1 H1 122.3 . . ?
N3 C2 N1 110.5(3) . . ?
N3 C2 H2 124.7 . . ?
N1 C2 H2 124.7 . . ?
N1 C3 C4 114.0(2) . . ?
N1 C3 H3A 108.8 . . ?
C4 C3 H3A 108.8 . . ?
N1 C3 H3B 108.8 . . ?
C4 C3 H3B 108.8 . . ?
H3A C3 H3B 107.7 . . ?
C9 C4 C5 118.6(3) . . ?
C9 C4 C3 122.8(3) . . ?
C5 C4 C3 118.6(3) . . ?
C6 C5 C4 121.2(3) . . ?
C6 C5 H5 119.4 . . ?
C4 C5 H5 119.4 . . ?
C7 C6 C5 120.1(3) . . ?
C7 C6 H6 119.9 . . ?
C5 C6 H6 119.9 . . ?
C6 C7 C8 119.1(3) . . ?
C6 C7 H7 120.4 . . ?
C8 C7 H7 120.4 . . ?
C7 C8 C9 120.8(3) . . ?
C7 C8 C10 119.1(3) . . ?
C9 C8 C10 120.1(3) . . ?
C4 C9 C8 120.2(3) . . ?
C4 C9 H9 119.9 . . ?
C8 C9 H9 119.9 . . ?
N4 C10 O1 112.4(3) . . ?
N4 C10 C8 129.2(3) . . ?
O1 C10 C8 118.4(3) . . ?
N5 C11 O1 112.8(3) . . ?
N5 C11 C12 129.0(3) . . ?
O1 C11 C12 118.1(3) . . ?
C17 C12 C13 119.9(3) . . ?
C17 C12 C11 120.1(3) . . ?
C13 C12 C11 120.0(3) . . ?
C14 C13 C12 119.2(3) . . ?
C14 C13 H13 120.4 . . ?
C12 C13 H13 120.4 . . ?
C15 C14 C13 120.5(3) . . ?
C15 C14 H14 119.8 . . ?
C13 C14 H14 119.8 . . ?
C14 C15 C16 121.3(3) . . ?
C14 C15 H15 119.3 . . ?
C16 C15 H15 119.3 . . ?
C17 C16 C15 118.4(3) . . ?
C17 C16 C18 120.5(3) . . ?
C15 C16 C18 121.1(3) . . ?
C16 C17 C12 120.7(3) . . ?
C16 C17 H17 119.6 . . ?
C12 C17 H17 119.6 . . ?
N6 C18 C16 111.6(3) . . ?
N6 C18 H18A 109.3 . . ?
C16 C18 H18A 109.3 . . ?
N6 C18 H18B 109.3 . . ?
C16 C18 H18B 109.3 . . ?
H18A C18 H18B 108.0 . . ?
N8 C19 N6 111.0(3) . . ?
N8 C19 H19 124.5 . . ?
N6 C19 H19 124.5 . . ?
N7 C20 N8 115.3(3) . . ?
N7 C20 H20 122.4 . . ?
N8 C20 H20 122.4 . . ?
C22 O2 C25 107.8(9) . . ?
C22 O2 C24 37.7(7) . 2_666 ?
C25 O2 C24 72.5(9) . 2_666 ?
C22 O2 C23 88.5(7) . 2_666 ?
C25 O2 C23 23.2(10) . 2_666 ?
C24 O2 C23 51.3(5) 2_666 2_666 ?
C11 O1 C10 102.5(2) . . ?
C24 C22 O2 81.6(15) 2_666 . ?
C24 C22 C23 45.4(18) 2_666 . ?
O2 C22 C23 108.0(12) . . ?
C24 C22 H22A 157.6 2_666 . ?
O2 C22 H22A 112.9 . . ?
C23 C22 H22A 112.2 . . ?
C24 C22 H22B 81.3 2_666 . ?
O2 C22 H22B 107.0 . . ?
C23 C22 H22B 107.6 . . ?
H22A C22 H22B 108.8 . . ?
C25 C23 C24 104(3) 2_666 2_666 ?
C25 C23 C22 128(3) 2_666 . ?
C24 C23 C22 40.2(12) 2_666 . ?
C25 C23 C24 91(2) 2_666 . ?
C24 C23 C24 79(2) 2_666 . ?
C22 C23 C24 109.2(14) . . ?
C25 C23 O2 42.2(11) 2_666 2_666 ?
C24 C23 O2 107.0(16) 2_666 2_666 ?
C22 C23 O2 147.2(13) . 2_666 ?
C24 C23 O2 52.4(9) . 2_666 ?
C25 C23 C23 98(2) 2_666 2_666 ?
C24 C23 C23 48.0(13) 2_666 2_666 ?
C22 C23 C23 81.2(10) . 2_666 ?
C24 C23 C23 31.0(11) . 2_666 ?
O2 C23 C23 72.1(8) 2_666 2_666 ?
C25 C23 H23A 108.6 2_666 . ?
C24 C23 H23A 145.5 2_666 . ?
C22 C23 H23A 107.8 . . ?
C24 C23 H23A 110.3 . . ?
O2 C23 H23A 104.4 2_666 . ?
C23 C23 H23A 134.0 2_666 . ?
C25 C23 H23B 18.4 2_666 . ?
C24 C23 H23B 99.2 2_666 . ?
C22 C23 H23B 113.1 . . ?
C24 C23 H23B 108.1 . . ?
O2 C23 H23B 60.6 2_666 . ?
C23 C23 H23B 108.6 2_666 . ?
H23A C23 H23B 108.5 . . ?
C23 C25 O2 114.6(18) 2_666 . ?
C23 C25 C24 44(2) 2_666 . ?
O2 C25 C24 114.2(12) . . ?
C23 C25 C24 60.6(18) 2_666 2_666 ?
O2 C25 C24 57.6(6) . 2_666 ?
C24 C25 C24 62.0(16) . 2_666 ?
C23 C25 H25A 67.1 2_666 . ?
O2 C25 H25A 107.5 . . ?
C24 C25 H25A 108.4 . . ?
C24 C25 H25A 102.3 2_666 . ?
C23 C25 H25B 136.4 2_666 . ?
O2 C25 H25B 108.1 . . ?
C24 C25 H25B 110.2 . . ?
C24 C25 H25B 149.2 2_666 . ?
H25A C25 H25B 108.3 . . ?
C22 C24 C23 94(3) 2_666 2_666 ?
C22 C24 C25 115.4(16) 2_666 . ?
C23 C24 C25 32.3(16) 2_666 . ?
C22 C24 C23 136(3) 2_666 . ?
C23 C24 C23 101(2) 2_666 . ?
C25 C24 C23 98.5(13) . . ?
C22 C24 O2 60.7(15) 2_666 2_666 ?
C23 C24 O2 123(3) 2_666 2_666 ?
C25 C24 O2 154(3) . 2_666 ?
C23 C24 O2 76.3(11) . 2_666 ?
C22 C24 C24 134(5) 2_666 2_666 ?
C23 C24 C24 63(2) 2_666 2_666 ?
C25 C24 C24 66.6(13) . 2_666 ?
C23 C24 C24 38.1(9) . 2_666 ?
O2 C24 C24 97(2) 2_666 2_666 ?
C22 C24 C25 108(2) 2_666 2_666 ?
C23 C24 C25 106(3) 2_666 2_666 ?
C25 C24 C25 118.0(16) . 2_666 ?
C23 C24 C25 28.0(9) . 2_666 ?
O2 C24 C25 49.9(8) 2_666 2_666 ?
C24 C24 C25 51.4(10) 2_666 2_666 ?
C22 C24 H24A 83.2 2_666 . ?
C23 C24 H24A 135.7 2_666 . ?
C25 C24 H24A 110.9 . . ?
C23 C24 H24A 111.5 . . ?
O2 C24 H24A 94.2 2_666 . ?
C24 C24 H24A 141.4 2_666 . ?
C25 C24 H24A 116.7 2_666 . ?
C22 C24 H24B 28.1 2_666 . ?
C23 C24 H24B 82.9 2_666 . ?
C25 C24 H24B 112.9 . . ?
C23 C24 H24B 113.4 . . ?
O2 C24 H24B 50.3 2_666 . ?
C24 C24 H24B 106.3 2_666 . ?
C25 C24 H24B 86.5 2_666 . ?
H24A C24 H24B 109.3 . . ?

loop_
_geom_bond_atom_site_label_1
_geom_bond_atom_site_label_2
_geom_bond_distance
_geom_bond_site_symmetry_2
_geom_bond_publ_flag
Co1 N8 2.166(2) 2_776 ?
Co1 N8 2.166(2) . ?
Co1 N3 2.193(3) 2_776 ?
Co1 N3 2.193(3) . ?
Co1 Cl1 2.4578(9) 2_776 ?
Co1 Cl1 2.4578(9) . ?
N1 C2 1.337(4) . ?
N1 N2 1.363(3) . ?
N1 C3 1.464(4) . ?
N2 C1 1.327(4) . ?
N3 C2 1.330(4) . ?
N3 C1 1.360(4) . ?
N4 C10 1.302(4) . ?
N4 N5 1.417(4) . ?
N5 C11 1.290(4) . ?
N6 C19 1.331(4) . ?
N6 N7 1.360(4) . ?
N6 C18 1.471(4) . ?
N7 C20 1.325(4) . ?
N8 C19 1.327(4) . ?
N8 C20 1.347(4) . ?
C1 H1 0.9300 . ?
C2 H2 0.9300 . ?
C3 C4 1.525(4) . ?
C3 H3A 0.9700 . ?
C3 H3B 0.9700 . ?
C4 C9 1.389(4) . ?
C4 C5 1.395(4) . ?
C5 C6 1.391(5) . ?
C5 H5 0.9300 . ?
C6 C7 1.382(4) . ?
C6 H6 0.9300 . ?
C7 C8 1.393(4) . ?
C7 H7 0.9300 . ?
C8 C9 1.397(4) . ?
C8 C10 1.473(4) . ?
C9 H9 0.9300 . ?
C10 O1 1.373(4) . ?
C11 O1 1.368(3) . ?
C11 C12 1.470(4) . ?
C12 C17 1.397(5) . ?
C12 C13 1.402(4) . ?
C13 C14 1.388(5) . ?
C13 H13 0.9300 . ?
C14 C15 1.378(5) . ?
C14 H14 0.9300 . ?
C15 C16 1.394(4) . ?
C15 H15 0.9300 . ?
C16 C17 1.392(4) . ?
C16 C18 1.515(5) . ?
C17 H17 0.9300 . ?
C18 H18A 0.9700 . ?
C18 H18B 0.9700 . ?
C19 H19 0.9300 . ?
C20 H20 0.9300 . ?
O2 C22 1.355(13) . ?
O2 C25 1.393(9) . ?
C22 C23 1.469(10) . ?
C22 H22A 0.9600 . ?
C22 H22B 0.9600 . ?
C23 C24 1.513(9) . ?
C23 H23A 0.9600 . ?
C23 H23B 0.9600 . ?
C25 C24 1.478(10) . ?
C25 H25A 0.9600 . ?
C25 H25B 0.9600 . ?
C24 H24A 0.9600 . ?
C24 H24B 0.9600 . ?

loop_
_geom_torsion_atom_site_label_1
_geom_torsion_atom_site_label_2
_geom_torsion_atom_site_label_3
_geom_torsion_atom_site_label_4
_geom_torsion
_geom_torsion_site_symmetry_1
_geom_torsion_site_symmetry_2
_geom_torsion_site_symmetry_3
_geom_torsion_site_symmetry_4
_geom_torsion_publ_flag
C2 N1 N2 C1 0.7(3) . . . . ?
C3 N1 N2 C1 179.2(3) . . . . ?
N8 Co1 N3 C2 59.0(3) 2_776 . . . ?
N8 Co1 N3 C2 -121.0(3) . . . . ?
N3 Co1 N3 C2 -74(100) 2_776 . . . ?
Cl1 Co1 N3 C2 151.2(2) 2_776 . . . ?
Cl1 Co1 N3 C2 -28.8(2) . . . . ?
N8 Co1 N3 C1 -116.0(3) 2_776 . . . ?
N8 Co1 N3 C1 64.0(3) . . . . ?
N3 Co1 N3 C1 111(100) 2_776 . . . ?
Cl1 Co1 N3 C1 -23.9(3) 2_776 . . . ?
Cl1 Co1 N3 C1 156.1(3) . . . . ?
C10 N4 N5 C11 0.0(3) . . . . ?
C19 N6 N7 C20 -0.2(4) . . . . ?
C18 N6 N7 C20 176.2(3) . . . . ?
N8 Co1 N8 C19 -107(100) 2_776 . . . ?
N3 Co1 N8 C19 127.2(3) 2_776 . . . ?
N3 Co1 N8 C19 -52.8(3) . . . . ?
Cl1 Co1 N8 C19 35.3(3) 2_776 . . . ?
Cl1 Co1 N8 C19 -144.7(3) . . . . ?
N8 Co1 N8 C20 73(100) 2_776 . . . ?
N3 Co1 N8 C20 -52.9(3) 2_776 . . . ?
N3 Co1 N8 C20 127.1(3) . . . . ?
Cl1 Co1 N8 C20 -144.9(3) 2_776 . . . ?
Cl1 Co1 N8 C20 35.1(3) . . . . ?
N1 N2 C1 N3 -0.7(3) . . . . ?
C2 N3 C1 N2 0.5(3) . . . . ?
Co1 N3 C1 N2 176.5(2) . . . . ?
C1 N3 C2 N1 0.0(3) . . . . ?
Co1 N3 C2 N1 -176.16(19) . . . . ?
N2 N1 C2 N3 -0.4(3) . . . . ?
C3 N1 C2 N3 -178.8(3) . . . . ?
C2 N1 C3 C4 98.9(4) . . . . ?
N2 N1 C3 C4 -79.4(3) . . . . ?
N1 C3 C4 C9 2.3(4) . . . . ?
N1 C3 C4 C5 -176.3(3) . . . . ?
C9 C4 C5 C6 -0.9(5) . . . . ?
C3 C4 C5 C6 177.8(3) . . . . ?
C4 C5 C6 C7 0.7(5) . . . . ?
C5 C6 C7 C8 -0.3(5) . . . . ?
C6 C7 C8 C9 0.0(5) . . . . ?
C6 C7 C8 C10 -178.6(3) . . . . ?
C5 C4 C9 C8 0.6(4) . . . . ?
C3 C4 C9 C8 -178.0(3) . . . . ?
C7 C8 C9 C4 -0.2(5) . . . . ?
C10 C8 C9 C4 178.5(3) . . . . ?
N5 N4 C10 O1 -0.4(3) . . . . ?
N5 N4 C10 C8 177.5(3) . . . . ?
C7 C8 C10 N4 5.5(5) . . . . ?
C9 C8 C10 N4 -173.2(3) . . . . ?
C7 C8 C10 O1 -176.7(3) . . . . ?
C9 C8 C10 O1 4.6(4) . . . . ?
N4 N5 C11 O1 0.4(4) . . . . ?
N4 N5 C11 C12 178.5(3) . . . . ?
N5 C11 C12 C17 179.7(3) . . . . ?
O1 C11 C12 C17 -2.2(4) . . . . ?
N5 C11 C12 C13 -0.8(5) . . . . ?
O1 C11 C12 C13 177.3(3) . . . . ?
C17 C12 C13 C14 0.7(5) . . . . ?
C11 C12 C13 C14 -178.8(3) . . . . ?
C12 C13 C14 C15 0.2(5) . . . . ?
C13 C14 C15 C16 -0.8(5) . . . . ?
C14 C15 C16 C17 0.6(5) . . . . ?
C14 C15 C16 C18 -179.7(3) . . . . ?
C15 C16 C17 C12 0.3(5) . . . . ?
C18 C16 C17 C12 -179.4(3) . . . . ?
C13 C12 C17 C16 -1.0(5) . . . . ?
C11 C12 C17 C16 178.5(3) . . . . ?
C19 N6 C18 C16 113.9(4) . . . . ?
N7 N6 C18 C16 -61.5(4) . . . . ?
C17 C16 C18 N6 -50.1(4) . . . . ?
C15 C16 C18 N6 130.2(3) . . . . ?
C20 N8 C19 N6 -1.0(4) . . . . ?
Co1 N8 C19 N6 178.9(2) . . . . ?
N7 N6 C19 N8 0.8(4) . . . . ?
C18 N6 C19 N8 -175.1(3) . . . . ?
N6 N7 C20 N8 -0.5(5) . . . . ?
C19 N8 C20 N7 0.9(4) . . . . ?
Co1 N8 C20 N7 -179.0(3) . . . . ?
N5 C11 O1 C10 -0.6(3) . . . . ?
C12 C11 O1 C10 -179.0(3) . . . . ?
N4 C10 O1 C11 0.6(3) . . . . ?
C8 C10 O1 C11 -177.5(3) . . . . ?
C25 O2 C22 C24 22(3) . . . 2_666 ?
C23 O2 C22 C24 9(2) 2_666 . . 2_666 ?
C25 O2 C22 C23 -15.8(16) . . . . ?
C24 O2 C22 C23 -37(2) 2_666 . . . ?
C23 O2 C22 C23 -28.9(18) 2_666 . . . ?
C24 C22 C23 C25 64(3) 2_666 . . 2_666 ?
O2 C22 C23 C25 121(3) . . . 2_666 ?
O2 C22 C23 C24 58(3) . . . 2_666 ?
C24 C22 C23 C24 -44(4) 2_666 . . . ?
O2 C22 C23 C24 14(2) . . . . ?
C24 C22 C23 O2 5(3) 2_666 . . 2_666 ?
O2 C22 C23 O2 63(3) . . . 2_666 ?
C24 C22 C23 C23 -30(3) 2_666 . . 2_666 ?
O2 C22 C23 C23 27.4(18) . . . 2_666 ?
C22 O2 C25 C23 -35(3) . . . 2_666 ?
C24 O2 C25 C23 -21(3) 2_666 . . 2_666 ?
C22 O2 C25 C24 13(2) . . . . ?
C24 O2 C25 C24 27(3) 2_666 . . . ?
C23 O2 C25 C24 48(3) 2_666 . . . ?
C22 O2 C25 C24 -13.7(18) . . . 2_666 ?
C23 O2 C25 C24 21(3) 2_666 . . 2_666 ?
C23 C25 C24 C22 -54(3) 2_666 . . 2_666 ?
O2 C25 C24 C22 -155(3) . . . 2_666 ?
C24 C25 C24 C22 -129(5) 2_666 . . 2_666 ?
O2 C25 C24 C23 -101(2) . . . 2_666 ?
C24 C25 C24 C23 -76(3) 2_666 . . 2_666 ?
C23 C25 C24 C23 97(3) 2_666 . . . ?
O2 C25 C24 C23 -4(3) . . . . ?
C24 C25 C24 C23 21.3(11) 2_666 . . . ?
C23 C25 C24 O2 21(3) 2_666 . . 2_666 ?
O2 C25 C24 O2 -80(3) . . . 2_666 ?
C24 C25 C24 O2 -55(3) 2_666 . . 2_666 ?
C23 C25 C24 C24 76(3) 2_666 . . 2_666 ?
O2 C25 C24 C24 -25(2) . . . 2_666 ?
C23 C25 C24 C25 76(3) 2_666 . . 2_666 ?
O2 C25 C24 C25 -25(2) . . . 2_666 ?
C24 C25 C24 C25 0.000(2) 2_666 . . 2_666 ?
C25 C23 C24 C22 4(4) 2_666 . . 2_666 ?
C24 C23 C24 C22 108(6) 2_666 . . 2_666 ?
C22 C23 C24 C22 135(4) . . . 2_666 ?
O2 C23 C24 C22 -14(3) 2_666 . . 2_666 ?
C23 C23 C24 C22 108(6) 2_666 . . 2_666 ?
C25 C23 C24 C23 -104(3) 2_666 . . 2_666 ?
C24 C23 C24 C23 0.000(2) 2_666 . . 2_666 ?
C22 C23 C24 C23 27(3) . . . 2_666 ?
O2 C23 C24 C23 -122(3) 2_666 . . 2_666 ?
C25 C23 C24 C25 -137(2) 2_666 . . . ?
C24 C23 C24 C25 -32.7(16) 2_666 . . . ?
C22 C23 C24 C25 -6(3) . . . . ?
O2 C23 C24 C25 -154(3) 2_666 . . . ?
C23 C23 C24 C25 -32.7(16) 2_666 . . . ?
C25 C23 C24 O2 18(2) 2_666 . . 2_666 ?
C24 C23 C24 O2 122(3) 2_666 . . 2_666 ?
C22 C23 C24 O2 148.8(19) . . . 2_666 ?
C23 C23 C24 O2 122(3) 2_666 . . 2_666 ?
C25 C23 C24 C24 -104(3) 2_666 . . 2_666 ?
C22 C23 C24 C24 27(3) . . . 2_666 ?
O2 C23 C24 C24 -122(3) 2_666 . . 2_666 ?
C23 C23 C24 C24 0.000(11) 2_666 . . 2_666 ?
C24 C23 C24 C25 104(3) 2_666 . . 2_666 ?
C22 C23 C24 C25 131(3) . . . 2_666 ?
O2 C23 C24 C25 -18(2) 2_666 . . 2_666 ?
C23 C23 C24 C25 104(3) 2_666 . . 2_666 ?
